data_7119762
loop_
_publ_author_name
'Yogendra, S.'
'Hennersdorf, F.'
'Bauz\'a, A'
'Frontera, A.'
'Fischer, R.'
'Weigand, J. J.'

_publ_section_title
;
 Carbodiphosphorane mediated synthesis of a triflyloxyphosphonium dication
 and its reactivity towards nucleophiles.
;
_journal_issue 20
_journal_name_full 'Chemical communications (Cambridge, England)'
_journal_page_first 2954
_journal_page_last 2957
_journal_paper_doi 10.1039/c7cc00982h
_journal_volume 53
_journal_year 2017
_chemical_formula_moiety 'C50 H40 F3 O3 P3 S, 2(C F3 O3 S)'
_chemical_formula_sum 'C52 H40 F9 O9 P3 S3'
_chemical_formula_weight 1168.93
_chemical_name_systematic
;
 ?
;
_space_group_crystal_system monoclinic
_space_group_IT_number 14
_space_group_name_Hall '-P 2ybc'
_space_group_name_H-M_alt 'P 1 21/c 1'
_symmetry_space_group_name_Hall '-P 2ybc'
_symmetry_space_group_name_H-M 'P 1 21/c 1'
_atom_sites_solution_hydrogens geom
_atom_sites_solution_primary iterative
_audit_creation_date 2014-11-27
_audit_creation_method
;
Olex2 1.2
(compiled 2014.11.25 svn.r3098 for OlexSys, GUI svn.r4951)
;
_audit_update_record
;
2016-11-15 deposited with the CCDC.
2017-02-10 downloaded from the CCDC.
;
_cell_angle_alpha 90
_cell_angle_beta 99.058(2)
_cell_angle_gamma 90
_cell_formula_units_Z 4
_cell_length_a 11.1377(7)
_cell_length_b 30.8211(15)
_cell_length_c 15.1641(9)
_cell_measurement_reflns_used 5845
_cell_measurement_temperature 100
_cell_measurement_theta_max 26.582
_cell_measurement_theta_min 2.275
_cell_volume 5140.6(5)
_computing_cell_refinement 'SAINT v8.34A (Bruker, 2013)'
_computing_data_reduction 'SAINT v8.34A (Bruker, 2013)'
_computing_molecular_graphics 'Olex2 (Dolomanov et al., 2009)'
_computing_publication_material 'Olex2 (Dolomanov et al., 2009)'
_computing_structure_refinement 'ShelXL (Sheldrick, 2008)'
_computing_structure_solution
;
Superflip (Palatinus & Chapuis, 2007;Palatinus & van der Lee, 2008;
Palatinus et al., 2012)
;
_diffrn_ambient_temperature 100
_diffrn_measured_fraction_theta_full 0.995
_diffrn_measured_fraction_theta_max 0.994
_diffrn_measurement_device_type 'Bruker APEX-II CCD'
_diffrn_measurement_method '\f and \w scans'
_diffrn_radiation_type MoK\a
_diffrn_radiation_wavelength 0.71073
_diffrn_reflns_av_R_equivalents 0.0621
_diffrn_reflns_av_unetI/netI 0.0720
_diffrn_reflns_Laue_measured_fraction_full 0.995
_diffrn_reflns_Laue_measured_fraction_max 0.994
_diffrn_reflns_limit_h_max 13
_diffrn_reflns_limit_h_min -13
_diffrn_reflns_limit_k_max 37
_diffrn_reflns_limit_k_min -24
_diffrn_reflns_limit_l_max 18
_diffrn_reflns_limit_l_min -17
_diffrn_reflns_number 41381
_diffrn_reflns_point_group_measured_fraction_full 0.995
_diffrn_reflns_point_group_measured_fraction_max 0.994
_diffrn_reflns_theta_full 25.242
_diffrn_reflns_theta_max 25.350
_diffrn_reflns_theta_min 1.852
_diffrn_standards_number 0
_exptl_absorpt_coefficient_mu 0.327
_exptl_absorpt_correction_T_max 0.7456
_exptl_absorpt_correction_T_min 0.7099
_exptl_absorpt_correction_type multi-scan
_exptl_absorpt_process_details
;
SADABS-2012/1 (Bruker,2012) was used for absorption correction.
wR2(int) was 0.0583 before and 0.0488 after correction.
The Ratio of minimum to maximum transmission is 0.9521.
The \l/2 correction factor is 0.0015.
;
_exptl_crystal_colour 'clear colourless'
_exptl_crystal_colour_lustre clear
_exptl_crystal_colour_primary colourless
_exptl_crystal_density_diffrn 1.510
_exptl_crystal_description block
_exptl_crystal_F_000 2392
_exptl_crystal_size_max 0.07
_exptl_crystal_size_mid 0.06
_exptl_crystal_size_min 0.05
_refine_diff_density_max 1.254
_refine_diff_density_min -0.995
_refine_diff_density_rms 0.105
_refine_ls_extinction_method none
_refine_ls_goodness_of_fit_ref 1.059
_refine_ls_hydrogen_treatment constr
_refine_ls_matrix_type full
_refine_ls_number_parameters 685
_refine_ls_number_reflns 9367
_refine_ls_number_restraints 0
_refine_ls_restrained_S_all 1.059
_refine_ls_R_factor_all 0.1237
_refine_ls_R_factor_gt 0.0796
_refine_ls_shift/su_max 0.000
_refine_ls_shift/su_mean 0.000
_refine_ls_structure_factor_coef Fsqd
_refine_ls_weighting_details 'w=1/[\s^2^(Fo^2^)+(0.0694P)^2^+25.2611P] where P=(Fo^2^+2Fc^2^)/3'
_refine_ls_weighting_scheme calc
_refine_ls_wR_factor_gt 0.1787
_refine_ls_wR_factor_ref 0.1997
_reflns_Friedel_coverage 0.000
_reflns_number_gt 6376
_reflns_number_total 9367
_reflns_threshold_expression 'I > 2\s(I)'
_cod_data_source_file c7cc00982h2.cif
_cod_data_source_block 1OTf2
_cod_database_code 7119762
_shelxl_version_number 2013-4
_shelx_space_group_comment
;
The symmetry employed for this shelxl refinement is uniquely defined
by the following loop, which should always be used as a source of
symmetry information in preference to the above space-group names.
They are only intended as comments.
;
_shelx_estimated_absorpt_t_max 0.984
_shelx_estimated_absorpt_t_min 0.977
_olex2_refinement_description
;
1. Fixed Uiso
 At 1.2 times of:
  All C(H) groups
2.a Aromatic/amide H refined with riding coordinates:
 C15(H), C16(HA), C17(HB), C49(HC), C48(HD), C47(HE), C46(HF), C45(H45),
 C13(H13), C12(HG), C11(HH), C10(HI), C9(HJ), C7(HK), C6(HL), C5(HM), C4(HN),
 C3(HO), C19(HP), C18(HQ), C27(H27), C28(H28), C29(H29), C30(HR), C31(H31),
 C33(HS), C34(H34), C35(HT), C36(H36), C37(H37), C25(H25), C24(HU), C23(HV),
 C22(HW), C21(H21), C39(H39), C40(H40), C41(H41), C42(H42), C43(H43)
;
_olex2_submission_special_instructions 'No special instructions were received'

loop_
_space_group_symop_operation_xyz
'x, y, z'
'-x, y+1/2, -z+1/2'
'-x, -y, -z'
'x, -y-1/2, z-1/2'

loop_
_atom_site_label
_atom_site_type_symbol
_atom_site_fract_x
_atom_site_fract_y
_atom_site_fract_z
_atom_site_U_iso_or_equiv
_atom_site_adp_type
_atom_site_occupancy
_atom_site_site_symmetry_order
_atom_site_calc_flag
_atom_site_refinement_flags_posn
S2 S 0.61083(11) 0.28482(5) 0.75178(9) 0.0227(3) Uani 1 1 d .
S1 S 1.15674(13) 0.64578(5) 0.68235(11) 0.0349(4) Uani 1 1 d .
C52 C 0.3721(8) 0.4643(2) 0.7621(5) 0.050(2) Uani 1 1 d .
P1 P 0.89508(11) 0.66464(4) 0.70303(9) 0.0172(3) Uani 1 1 d .
P3 P 0.86168(11) 0.65168(4) 0.89591(9) 0.0162(3) Uani 1 1 d .
P2 P 0.69643(11) 0.60320(4) 0.74536(10) 0.0194(3) Uani 1 1 d .
F6 F 0.7263(3) 0.35865(11) 0.7420(3) 0.0395(9) Uani 1 1 d .
F5 F 0.6188(3) 0.35683(12) 0.8469(2) 0.0401(9) Uani 1 1 d .
F4 F 0.5332(3) 0.36399(13) 0.7116(3) 0.0507(11) Uani 1 1 d .
F1 F 1.1890(3) 0.57170(13) 0.7643(3) 0.0508(10) Uani 1 1 d .
F2 F 1.1170(3) 0.56581(13) 0.6249(3) 0.0559(11) Uani 1 1 d .
F3 F 1.3037(3) 0.58383(14) 0.6659(3) 0.0528(11) Uani 1 1 d .
F8 F 0.4003(4) 0.44893(14) 0.6836(3) 0.0571(11) Uani 1 1 d .
O7 O 0.1535(5) 0.4650(2) 0.7010(4) 0.0692(17) Uani 1 1 d .
O9 O 0.2364(5) 0.40357(15) 0.7896(3) 0.0526(13) Uani 1 1 d .
O8 O 0.2119(5) 0.4722(2) 0.8598(4) 0.0706(17) Uani 1 1 d .
F7 F 0.3903(5) 0.50702(15) 0.7610(5) 0.098(2) Uani 1 1 d .
F9 F 0.4632(4) 0.44980(17) 0.8238(3) 0.0684(13) Uani 1 1 d .
O5 O 0.6946(3) 0.26922(13) 0.8265(3) 0.0334(10) Uani 1 1 d .
O6 O 0.4846(3) 0.27597(14) 0.7555(3) 0.0324(10) Uani 1 1 d .
O4 O 0.6467(3) 0.27824(13) 0.6657(3) 0.0322(10) Uani 1 1 d .
O1 O 1.0338(3) 0.64214(12) 0.7204(3) 0.0275(9) Uani 1 1 d .
O2 O 1.1352(4) 0.65963(15) 0.5942(3) 0.0444(12) Uani 1 1 d .
O3 O 1.2445(4) 0.66518(15) 0.7479(3) 0.0423(11) Uani 1 1 d .
C51 C 0.6233(5) 0.3439(2) 0.7645(4) 0.0292(14) Uani 1 1 d .
C50 C 1.1948(6) 0.5879(2) 0.6866(5) 0.0438(17) Uani 1 1 d .
C1 C 0.8175(4) 0.64001(17) 0.7798(3) 0.0174(11) Uani 1 1 d .
C14 C 0.9437(4) 0.60837(16) 0.9577(4) 0.0201(12) Uani 1 1 d .
C15 C 0.9883(5) 0.6135(3) 1.0493(4) 0.0416(18) Uani 1 1 d .
H H 0.9602 0.6372 1.0781 0.050 Uiso 1 1 calc R
C16 C 1.0661(6) 0.5876(2) 1.0976(5) 0.0408(16) Uani 1 1 d .
HA H 1.0916 0.5930 1.1580 0.049 Uiso 1 1 calc R
C17 C 1.1101(6) 0.5514(2) 1.0554(5) 0.0454(17) Uani 1 1 d .
HB H 1.1652 0.5325 1.0879 0.054 Uiso 1 1 calc R
C44 C 0.9107(4) 0.72193(17) 0.7169(3) 0.0187(11) Uani 1 1 d .
C49 C 1.0197(4) 0.74448(18) 0.7172(4) 0.0244(13) Uani 1 1 d .
HC H 1.0909 0.7294 0.7128 0.029 Uiso 1 1 calc R
C48 C 1.0213(5) 0.78879(19) 0.7241(4) 0.0312(14) Uani 1 1 d .
HD H 1.0940 0.8037 0.7241 0.037 Uiso 1 1 calc R
C47 C 0.9165(5) 0.81183(18) 0.7311(4) 0.0268(13) Uani 1 1 d .
HE H 0.9191 0.8419 0.7374 0.032 Uiso 1 1 calc R
C46 C 0.8066(4) 0.78953(17) 0.7287(3) 0.0199(11) Uani 1 1 d .
HF H 0.7352 0.8047 0.7315 0.024 Uiso 1 1 calc R
C45 C 0.8045(4) 0.74543(17) 0.7222(3) 0.0191(11) Uani 1 1 d .
H45 H 0.7314 0.7307 0.7212 0.023 Uiso 1 1 calc R
C8 C 0.7323(4) 0.66711(17) 0.9463(3) 0.0170(11) Uani 1 1 d .
C13 C 0.6586(4) 0.70089(17) 0.9085(4) 0.0195(11) Uani 1 1 d .
H13 H 0.6740 0.7139 0.8562 0.023 Uiso 1 1 calc R
C12 C 0.5624(4) 0.71516(17) 0.9487(4) 0.0205(12) Uani 1 1 d .
HG H 0.5131 0.7376 0.9230 0.025 Uiso 1 1 calc R
C11 C 0.5398(4) 0.69615(18) 1.0266(4) 0.0233(12) Uani 1 1 d .
HH H 0.4759 0.7060 1.0540 0.028 Uiso 1 1 calc R
C10 C 0.6123(5) 0.66231(18) 1.0642(4) 0.0243(12) Uani 1 1 d .
HI H 0.5965 0.6494 1.1166 0.029 Uiso 1 1 calc R
C9 C 0.7084(4) 0.64758(18) 1.0241(3) 0.0201(12) Uani 1 1 d .
HJ H 0.7566 0.6247 1.0492 0.024 Uiso 1 1 calc R
C2 C 0.9718(4) 0.69513(17) 0.9144(3) 0.0186(11) Uani 1 1 d .
C7 C 1.0945(4) 0.68539(18) 0.9155(4) 0.0230(12) Uani 1 1 d .
HK H 1.1179 0.6572 0.9040 0.028 Uiso 1 1 calc R
C6 C 1.1804(5) 0.7173(2) 0.9336(4) 0.0305(14) Uani 1 1 d .
HL H 1.2618 0.7109 0.9323 0.037 Uiso 1 1 calc R
C5 C 1.1469(5) 0.7587(2) 0.9538(4) 0.0357(16) Uani 1 1 d .
HM H 1.2059 0.7800 0.9675 0.043 Uiso 1 1 calc R
C4 C 1.0250(5) 0.7687(2) 0.9536(4) 0.0310(14) Uani 1 1 d .
HN H 1.0022 0.7968 0.9659 0.037 Uiso 1 1 calc R
C3 C 0.9387(4) 0.73672(17) 0.9352(4) 0.0211(12) Uani 1 1 d .
HO H 0.8574 0.7431 0.9367 0.025 Uiso 1 1 calc R
C19 C 0.9889(5) 0.5730(2) 0.9180(4) 0.0348(15) Uani 1 1 d .
HP H 0.9637 0.5682 0.8573 0.042 Uiso 1 1 calc R
C18 C 1.0708(6) 0.5444(2) 0.9655(5) 0.0422(18) Uani 1 1 d .
HQ H 1.0992 0.5206 0.9371 0.051 Uiso 1 1 calc R
C26 C 0.5924(4) 0.62554(17) 0.6539(4) 0.0201(12) Uani 1 1 d .
C27 C 0.5390(4) 0.66595(17) 0.6628(4) 0.0219(12) Uani 1 1 d .
H27 H 0.5597 0.6817 0.7154 0.026 Uiso 1 1 calc R
C28 C 0.4558(5) 0.68271(19) 0.5943(4) 0.0283(13) Uani 1 1 d .
H28 H 0.4194 0.7094 0.6007 0.034 Uiso 1 1 calc R
C29 C 0.4270(5) 0.6593(2) 0.5156(4) 0.0342(15) Uani 1 1 d .
H29 H 0.3718 0.6705 0.4687 0.041 Uiso 1 1 calc R
C30 C 0.4796(5) 0.6196(2) 0.5067(4) 0.0321(14) Uani 1 1 d .
HR H 0.4598 0.6044 0.4535 0.038 Uiso 1 1 calc R
C31 C 0.5615(5) 0.60187(19) 0.5751(4) 0.0249(13) Uani 1 1 d .
H31 H 0.5953 0.5747 0.5687 0.030 Uiso 1 1 calc R
C32 C 0.7434(5) 0.55070(18) 0.7120(4) 0.0296(14) Uani 1 1 d .
C33 C 0.6568(6) 0.5171(2) 0.6984(5) 0.0433(17) Uani 1 1 d .
HS H 0.5768 0.5231 0.7049 0.052 Uiso 1 1 calc R
C34 C 0.6859(7) 0.4764(2) 0.6764(5) 0.055(2) Uani 1 1 d .
H34 H 0.6270 0.4548 0.6693 0.066 Uiso 1 1 calc R
C35 C 0.8038(8) 0.4670(2) 0.6644(6) 0.061(2) Uani 1 1 d .
HT H 0.8236 0.4393 0.6472 0.073 Uiso 1 1 calc R
C36 C 0.8916(7) 0.4986(2) 0.6780(5) 0.0484(19) Uani 1 1 d .
H36 H 0.9712 0.4921 0.6713 0.058 Uiso 1 1 calc R
C37 C 0.8610(5) 0.5407(2) 0.7020(4) 0.0343(15) Uani 1 1 d .
H37 H 0.9208 0.5620 0.7113 0.041 Uiso 1 1 calc R
C20 C 0.6141(5) 0.59050(17) 0.8350(4) 0.0225(12) Uani 1 1 d .
C25 C 0.6590(5) 0.55852(18) 0.8960(4) 0.0288(13) Uani 1 1 d .
H25 H 0.7326 0.5450 0.8919 0.035 Uiso 1 1 calc R
C24 C 0.5939(6) 0.5468(2) 0.9633(4) 0.0380(16) Uani 1 1 d .
HU H 0.6243 0.5258 1.0049 0.046 Uiso 1 1 calc R
C23 C 0.4840(6) 0.5664(2) 0.9679(4) 0.0391(16) Uani 1 1 d .
HV H 0.4399 0.5583 1.0125 0.047 Uiso 1 1 calc R
C22 C 0.4391(5) 0.5976(2) 0.9080(4) 0.0337(15) Uani 1 1 d .
HW H 0.3650 0.6107 0.9124 0.040 Uiso 1 1 calc R
C21 C 0.5020(5) 0.60999(19) 0.8409(4) 0.0278(13) Uani 1 1 d .
H21 H 0.4703 0.6311 0.7999 0.033 Uiso 1 1 calc R
C38 C 0.8352(4) 0.65426(17) 0.5879(4) 0.0202(12) Uani 1 1 d .
C39 C 0.7601(5) 0.68448(17) 0.5387(4) 0.0225(12) Uani 1 1 d .
H39 H 0.7395 0.7100 0.5655 0.027 Uiso 1 1 calc R
C40 C 0.7162(5) 0.67667(18) 0.4504(4) 0.0261(13) Uani 1 1 d .
H40 H 0.6641 0.6966 0.4181 0.031 Uiso 1 1 calc R
C41 C 0.7482(5) 0.63965(19) 0.4090(4) 0.0289(13) Uani 1 1 d .
H41 H 0.7186 0.6348 0.3490 0.035 Uiso 1 1 calc R
C42 C 0.8250(5) 0.6095(2) 0.4570(4) 0.0306(14) Uani 1 1 d .
H42 H 0.8475 0.5845 0.4292 0.037 Uiso 1 1 calc R
C43 C 0.8675(5) 0.61665(19) 0.5457(4) 0.0273(13) Uani 1 1 d .
H43 H 0.9183 0.5963 0.5780 0.033 Uiso 1 1 calc R
S3 S 0.22563(15) 0.44920(6) 0.78098(12) 0.0402(4) Uani 1 1 d .

loop_
_atom_site_aniso_label
_atom_site_aniso_U_11
_atom_site_aniso_U_22
_atom_site_aniso_U_33
_atom_site_aniso_U_23
_atom_site_aniso_U_13
_atom_site_aniso_U_12
S2 0.0124(6) 0.0289(8) 0.0279(8) -0.0019(6) 0.0065(5) -0.0035(5)
S1 0.0235(7) 0.0394(10) 0.0433(10) 0.0057(8) 0.0102(7) 0.0047(6)
C52 0.098(6) 0.012(3) 0.043(5) -0.003(3) 0.023(4) 0.019(3)
P1 0.0123(6) 0.0181(7) 0.0215(8) 0.0011(6) 0.0034(5) 0.0011(5)
P3 0.0107(6) 0.0155(7) 0.0229(8) 0.0010(6) 0.0042(5) -0.0005(5)
P2 0.0144(6) 0.0154(7) 0.0278(8) -0.0025(6) 0.0014(5) -0.0021(5)
F6 0.0334(19) 0.029(2) 0.061(3) 0.0015(17) 0.0247(18) -0.0045(15)
F5 0.042(2) 0.043(2) 0.039(2) -0.0134(17) 0.0171(17) -0.0083(16)
F4 0.039(2) 0.047(2) 0.061(3) 0.001(2) -0.0076(19) 0.0212(18)
F1 0.044(2) 0.051(3) 0.059(3) 0.014(2) 0.0134(19) 0.0104(18)
F2 0.046(2) 0.046(3) 0.074(3) -0.012(2) 0.001(2) 0.0111(19)
F3 0.033(2) 0.060(3) 0.068(3) 0.007(2) 0.0157(19) 0.0094(18)
F8 0.052(2) 0.060(3) 0.062(3) 0.011(2) 0.016(2) 0.001(2)
O7 0.054(3) 0.095(5) 0.054(4) 0.005(3) -0.004(3) 0.027(3)
O9 0.072(3) 0.032(3) 0.060(3) -0.001(2) 0.029(3) 0.001(2)
O8 0.057(3) 0.088(4) 0.068(4) -0.042(3) 0.012(3) 0.020(3)
F7 0.071(3) 0.039(3) 0.192(6) -0.018(3) 0.041(4) -0.008(2)
F9 0.045(2) 0.091(4) 0.068(3) -0.017(3) 0.004(2) 0.014(2)
O5 0.024(2) 0.031(2) 0.043(3) 0.0084(19) -0.0014(18) -0.0048(17)
O6 0.0146(18) 0.048(3) 0.037(3) -0.007(2) 0.0106(17) -0.0092(17)
O4 0.030(2) 0.035(2) 0.035(3) -0.0050(19) 0.0150(18) -0.0050(17)
O1 0.0198(19) 0.025(2) 0.037(2) 0.0003(18) 0.0036(17) 0.0062(16)
O2 0.035(2) 0.052(3) 0.046(3) 0.017(2) 0.008(2) 0.008(2)
O3 0.024(2) 0.049(3) 0.053(3) 0.003(2) 0.005(2) 0.0006(19)
C51 0.018(3) 0.039(4) 0.031(4) -0.002(3) 0.006(2) 0.006(2)
C50 0.031(3) 0.046(4) 0.054(5) -0.001(4) 0.004(3) 0.017(3)
C1 0.011(2) 0.021(3) 0.021(3) -0.002(2) 0.003(2) -0.0017(19)
C14 0.020(3) 0.012(3) 0.030(3) 0.003(2) 0.012(2) 0.004(2)
C15 0.012(3) 0.093(6) 0.021(3) 0.019(3) 0.005(2) 0.011(3)
C16 0.035(3) 0.047(4) 0.038(4) -0.001(3) -0.002(3) -0.003(3)
C17 0.044(4) 0.046(4) 0.044(5) 0.002(3) -0.002(3) 0.000(3)
C44 0.016(2) 0.019(3) 0.021(3) 0.003(2) 0.005(2) 0.000(2)
C49 0.012(2) 0.027(3) 0.035(4) 0.006(3) 0.006(2) 0.001(2)
C48 0.016(3) 0.024(3) 0.053(4) -0.001(3) 0.006(3) -0.006(2)
C47 0.025(3) 0.019(3) 0.036(4) 0.002(3) 0.003(2) -0.003(2)
C46 0.019(3) 0.020(3) 0.021(3) 0.003(2) 0.003(2) 0.002(2)
C45 0.014(2) 0.024(3) 0.020(3) 0.002(2) 0.005(2) -0.002(2)
C8 0.011(2) 0.020(3) 0.020(3) -0.004(2) 0.002(2) -0.003(2)
C13 0.015(2) 0.021(3) 0.022(3) -0.002(2) -0.001(2) -0.003(2)
C12 0.015(2) 0.022(3) 0.024(3) -0.003(2) 0.000(2) 0.002(2)
C11 0.015(2) 0.028(3) 0.027(3) -0.007(3) 0.005(2) -0.001(2)
C10 0.021(3) 0.030(3) 0.024(3) -0.001(2) 0.008(2) -0.005(2)
C9 0.012(2) 0.025(3) 0.023(3) 0.001(2) 0.002(2) -0.001(2)
C2 0.017(2) 0.020(3) 0.019(3) -0.002(2) 0.002(2) -0.004(2)
C7 0.016(2) 0.027(3) 0.027(3) 0.000(2) 0.005(2) 0.000(2)
C6 0.014(3) 0.038(4) 0.039(4) -0.002(3) 0.003(2) -0.001(2)
C5 0.026(3) 0.036(4) 0.046(4) -0.014(3) 0.007(3) -0.018(3)
C4 0.028(3) 0.025(3) 0.040(4) -0.013(3) 0.007(3) -0.008(2)
C3 0.016(2) 0.027(3) 0.021(3) -0.004(2) 0.004(2) -0.003(2)
C19 0.033(3) 0.034(4) 0.036(4) 0.004(3) 0.003(3) 0.000(3)
C18 0.038(4) 0.030(4) 0.062(5) 0.020(3) 0.017(3) 0.022(3)
C26 0.014(2) 0.022(3) 0.024(3) -0.002(2) 0.005(2) -0.005(2)
C27 0.018(3) 0.023(3) 0.025(3) -0.002(2) 0.003(2) -0.003(2)
C28 0.027(3) 0.028(3) 0.031(4) -0.003(3) 0.005(2) 0.006(2)
C29 0.029(3) 0.045(4) 0.026(3) 0.004(3) -0.004(3) 0.013(3)
C30 0.030(3) 0.040(4) 0.025(3) -0.010(3) -0.003(3) 0.000(3)
C31 0.021(3) 0.024(3) 0.030(3) -0.006(3) 0.003(2) 0.003(2)
C32 0.028(3) 0.020(3) 0.038(4) -0.009(3) -0.003(3) 0.007(2)
C33 0.054(4) 0.021(4) 0.053(5) -0.004(3) 0.003(3) -0.007(3)
C34 0.060(5) 0.034(4) 0.070(6) -0.016(4) 0.009(4) -0.008(3)
C35 0.072(5) 0.028(4) 0.080(6) -0.012(4) 0.006(5) 0.008(4)
C36 0.047(4) 0.039(4) 0.059(5) -0.006(4) 0.008(4) 0.019(3)
C37 0.037(3) 0.031(4) 0.035(4) -0.001(3) 0.004(3) 0.004(3)
C20 0.023(3) 0.015(3) 0.030(3) -0.003(2) 0.003(2) -0.008(2)
C25 0.027(3) 0.018(3) 0.040(4) -0.001(3) 0.002(3) -0.007(2)
C24 0.048(4) 0.027(4) 0.039(4) 0.007(3) 0.008(3) -0.015(3)
C23 0.040(4) 0.041(4) 0.039(4) 0.001(3) 0.012(3) -0.017(3)
C22 0.024(3) 0.038(4) 0.041(4) 0.002(3) 0.010(3) -0.009(3)
C21 0.022(3) 0.026(3) 0.034(4) 0.003(3) 0.000(2) -0.007(2)
C38 0.017(2) 0.024(3) 0.021(3) -0.002(2) 0.005(2) -0.002(2)
C39 0.024(3) 0.017(3) 0.027(3) 0.002(2) 0.006(2) -0.001(2)
C40 0.026(3) 0.022(3) 0.029(3) 0.002(3) 0.000(2) -0.001(2)
C41 0.034(3) 0.032(4) 0.021(3) -0.001(3) 0.005(2) -0.006(3)
C42 0.032(3) 0.036(4) 0.025(3) -0.006(3) 0.007(3) 0.005(3)
C43 0.023(3) 0.027(3) 0.031(3) 0.002(3) 0.003(2) 0.008(2)
S3 0.0415(9) 0.0375(10) 0.0408(10) -0.0034(8) 0.0044(7) 0.0087(7)

loop_
_atom_type_symbol
_atom_type_description
_atom_type_scat_dispersion_real
_atom_type_scat_dispersion_imag
_atom_type_scat_source
C C 0.0033 0.0016 'International Tables Vol C Tables 4.2.6.8 and 6.1.1.4'
H H 0.0000 0.0000 'International Tables Vol C Tables 4.2.6.8 and 6.1.1.4'
F F 0.0171 0.0103 'International Tables Vol C Tables 4.2.6.8 and 6.1.1.4'
O O 0.0106 0.0060 'International Tables Vol C Tables 4.2.6.8 and 6.1.1.4'
P P 0.1023 0.0942 'International Tables Vol C Tables 4.2.6.8 and 6.1.1.4'
S S 0.1246 0.1234 'International Tables Vol C Tables 4.2.6.8 and 6.1.1.4'

loop_
_geom_angle_atom_site_label_1
_geom_angle_atom_site_label_2
_geom_angle_atom_site_label_3
_geom_angle
O5 S2 O6 115.0(2)
O5 S2 O4 115.5(2)
O5 S2 C51 102.8(3)
O6 S2 C51 104.0(2)
O4 S2 O6 114.9(2)
O4 S2 C51 102.0(3)
O1 S1 C50 97.3(3)
O2 S1 O1 110.3(2)
O2 S1 O3 122.9(3)
O2 S1 C50 109.7(3)
O3 S1 O1 108.6(2)
O3 S1 C50 104.9(3)
F8 C52 S3 113.3(5)
F7 C52 F8 106.0(6)
F7 C52 F9 103.7(7)
F7 C52 S3 114.2(5)
F9 C52 F8 103.9(5)
F9 C52 S3 114.6(5)
O1 P1 C1 105.0(2)
O1 P1 C44 108.7(2)
O1 P1 C38 105.7(2)
C1 P1 C44 113.9(2)
C1 P1 C38 115.3(2)
C44 P1 C38 107.8(2)
C1 P3 C14 113.7(2)
C1 P3 C8 110.9(2)
C1 P3 C2 112.1(2)
C14 P3 C8 110.5(2)
C14 P3 C2 101.1(2)
C8 P3 C2 107.9(2)
C1 P2 C26 110.4(2)
C1 P2 C32 114.6(2)
C1 P2 C20 111.8(2)
C32 P2 C26 107.9(3)
C32 P2 C20 102.8(3)
C20 P2 C26 108.8(2)
S1 O1 P1 138.4(3)
F6 C51 S2 111.5(4)
F6 C51 F4 106.6(5)
F5 C51 S2 112.7(4)
F5 C51 F6 107.7(5)
F5 C51 F4 107.0(5)
F4 C51 S2 111.1(4)
F1 C50 S1 111.3(5)
F1 C50 F2 108.6(6)
F1 C50 F3 111.4(5)
F2 C50 S1 110.2(4)
F3 C50 S1 107.6(5)
F3 C50 F2 107.7(6)
P1 C1 P3 119.0(3)
P1 C1 P2 121.3(3)
P2 C1 P3 119.7(3)
C15 C14 P3 120.2(4)
C19 C14 P3 123.4(5)
C19 C14 C15 115.0(5)
C14 C15 H 117.2
C16 C15 C14 125.6(7)
C16 C15 H 117.2
C15 C16 HA 120.9
C15 C16 C17 118.2(7)
C17 C16 HA 120.9
C16 C17 HB 120.2
C18 C17 C16 119.5(6)
C18 C17 HB 120.2
C49 C44 P1 124.1(4)
C49 C44 C45 118.9(5)
C45 C44 P1 116.8(4)
C44 C49 HC 120.1
C48 C49 C44 119.8(5)
C48 C49 HC 120.1
C49 C48 HD 119.5
C49 C48 C47 121.1(5)
C47 C48 HD 119.5
C48 C47 HE 120.3
C48 C47 C46 119.4(5)
C46 C47 HE 120.3
C47 C46 HF 120.1
C45 C46 C47 119.8(5)
C45 C46 HF 120.1
C44 C45 H45 119.5
C46 C45 C44 121.0(5)
C46 C45 H45 119.5
C13 C8 P3 118.9(4)
C9 C8 P3 121.4(4)
C9 C8 C13 119.7(5)
C8 C13 H13 119.9
C12 C13 C8 120.2(5)
C12 C13 H13 119.9
C13 C12 HG 120.0
C11 C12 C13 120.1(5)
C11 C12 HG 120.0
C12 C11 HH 120.0
C12 C11 C10 120.0(5)
C10 C11 HH 120.0
C11 C10 HI 119.8
C11 C10 C9 120.4(5)
C9 C10 HI 119.8
C8 C9 C10 119.7(5)
C8 C9 HJ 120.2
C10 C9 HJ 120.2
C7 C2 P3 118.8(4)
C3 C2 P3 121.5(4)
C3 C2 C7 119.4(5)
C2 C7 HK 120.0
C6 C7 C2 120.0(5)
C6 C7 HK 120.0
C7 C6 HL 119.9
C7 C6 C5 120.3(5)
C5 C6 HL 119.9
C6 C5 HM 119.9
C6 C5 C4 120.3(5)
C4 C5 HM 119.9
C5 C4 HN 120.3
C3 C4 C5 119.5(5)
C3 C4 HN 120.3
C2 C3 HO 119.7
C4 C3 C2 120.5(5)
C4 C3 HO 119.7
C14 C19 HP 119.0
C14 C19 C18 122.1(6)
C18 C19 HP 119.0
C17 C18 C19 119.6(6)
C17 C18 HQ 120.2
C19 C18 HQ 120.2
C27 C26 P2 119.9(4)
C27 C26 C31 119.9(5)
C31 C26 P2 120.2(4)
C26 C27 H27 119.8
C28 C27 C26 120.4(5)
C28 C27 H27 119.8
C27 C28 H28 120.3
C27 C28 C29 119.4(5)
C29 C28 H28 120.3
C28 C29 H29 119.9
C30 C29 C28 120.2(5)
C30 C29 H29 119.9
C29 C30 HR 119.3
C29 C30 C31 121.5(6)
C31 C30 HR 119.3
C26 C31 H31 120.7
C30 C31 C26 118.7(5)
C30 C31 H31 120.7
C33 C32 P2 118.7(5)
C37 C32 P2 123.9(5)
C37 C32 C33 117.4(6)
C32 C33 HS 118.9
C34 C33 C32 122.2(7)
C34 C33 HS 118.9
C33 C34 H34 120.1
C33 C34 C35 119.8(7)
C35 C34 H34 120.1
C34 C35 HT 120.0
C36 C35 C34 120.0(7)
C36 C35 HT 120.0
C35 C36 H36 120.1
C35 C36 C37 119.9(7)
C37 C36 H36 120.1
C32 C37 C36 120.7(6)
C32 C37 H37 119.7
C36 C37 H37 119.7
C25 C20 P2 119.0(4)
C25 C20 C21 119.5(5)
C21 C20 P2 121.4(4)
C20 C25 H25 120.0
C24 C25 C20 119.9(6)
C24 C25 H25 120.0
C25 C24 HU 120.2
C23 C24 C25 119.6(6)
C23 C24 HU 120.2
C24 C23 HV 119.6
C22 C23 C24 120.8(6)
C22 C23 HV 119.6
C23 C22 HW 119.6
C23 C22 C21 120.8(6)
C21 C22 HW 119.6
C20 C21 H21 120.3
C22 C21 C20 119.4(6)
C22 C21 H21 120.3
C39 C38 P1 120.2(4)
C39 C38 C43 119.1(5)
C43 C38 P1 120.6(4)
C38 C39 H39 120.0
C40 C39 C38 119.9(5)
C40 C39 H39 120.0
C39 C40 H40 119.6
C39 C40 C41 120.8(5)
C41 C40 H40 119.6
C40 C41 H41 120.0
C40 C41 C42 119.9(6)
C42 C41 H41 120.0
C41 C42 H42 120.2
C43 C42 C41 119.6(6)
C43 C42 H42 120.2
C38 C43 H43 119.7
C42 C43 C38 120.6(5)
C42 C43 H43 119.7
O7 S3 C52 100.5(4)
O9 S3 C52 102.1(3)
O9 S3 O7 116.4(4)
O9 S3 O8 116.0(4)
O8 S3 C52 103.3(3)
O8 S3 O7 115.0(4)

loop_
_geom_bond_atom_site_label_1
_geom_bond_atom_site_label_2
_geom_bond_distance
S2 O5 1.432(4)
S2 O6 1.442(4)
S2 O4 1.438(4)
S2 C51 1.835(6)
S1 O1 1.571(4)
S1 O2 1.388(5)
S1 O3 1.413(5)
S1 C50 1.834(7)
C52 F8 1.363(8)
C52 F7 1.333(8)
C52 F9 1.345(9)
C52 S3 1.762(9)
P1 O1 1.676(4)
P1 C1 1.730(5)
P1 C44 1.784(5)
P1 C38 1.796(5)
P3 C1 1.789(5)
P3 C14 1.796(5)
P3 C8 1.798(5)
P3 C2 1.807(5)
P2 C1 1.777(5)
P2 C26 1.799(5)
P2 C32 1.797(6)
P2 C20 1.798(6)
F6 C51 1.328(6)
F5 C51 1.320(7)
F4 C51 1.334(6)
F1 C50 1.290(8)
F2 C50 1.354(8)
F3 C50 1.306(7)
O7 S3 1.431(5)
O9 S3 1.416(5)
O8 S3 1.418(5)
C14 C15 1.409(8)
C14 C19 1.378(8)
C15 H 0.9300
C15 C16 1.312(9)
C16 HA 0.9300
C16 C17 1.412(10)
C17 HB 0.9300
C17 C18 1.381(10)
C44 C49 1.398(7)
C44 C45 1.400(7)
C49 HC 0.9300
C49 C48 1.370(8)
C48 HD 0.9300
C48 C47 1.385(8)
C47 HE 0.9300
C47 C46 1.400(7)
C46 HF 0.9300
C46 C45 1.362(7)
C45 H45 0.9300
C8 C13 1.392(7)
C8 C9 1.386(7)
C13 H13 0.9300
C13 C12 1.384(7)
C12 HG 0.9300
C12 C11 1.377(8)
C11 HH 0.9300
C11 C10 1.385(8)
C10 HI 0.9300
C10 C9 1.389(7)
C9 HJ 0.9300
C2 C7 1.397(7)
C2 C3 1.384(7)
C7 HK 0.9300
C7 C6 1.368(8)
C6 HL 0.9300
C6 C5 1.378(9)
C5 HM 0.9300
C5 C4 1.392(8)
C4 HN 0.9300
C4 C3 1.375(7)
C3 HO 0.9300
C19 HP 0.9300
C19 C18 1.387(8)
C18 HQ 0.9300
C26 C27 1.396(7)
C26 C31 1.396(8)
C27 H27 0.9300
C27 C28 1.380(8)
C28 H28 0.9300
C28 C29 1.389(8)
C29 H29 0.9300
C29 C30 1.371(8)
C30 HR 0.9300
C30 C31 1.381(8)
C31 H31 0.9300
C32 C33 1.408(8)
C32 C37 1.378(8)
C33 HS 0.9300
C33 C34 1.351(10)
C34 H34 0.9300
C34 C35 1.384(11)
C35 HT 0.9300
C35 C36 1.371(10)
C36 H36 0.9300
C36 C37 1.403(9)
C37 H37 0.9300
C20 C25 1.390(8)
C20 C21 1.402(8)
C25 H25 0.9300
C25 C24 1.389(8)
C24 HU 0.9300
C24 C23 1.378(9)
C23 HV 0.9300
C23 C22 1.362(9)
C22 HW 0.9300
C22 C21 1.376(8)
C21 H21 0.9300
C38 C39 1.388(7)
C38 C43 1.399(8)
C39 H39 0.9300
C39 C40 1.373(8)
C40 H40 0.9300
C40 C41 1.376(8)
C41 H41 0.9300
C41 C42 1.390(8)
C42 H42 0.9300
C42 C43 1.371(8)
C43 H43 0.9300

loop_
_geom_torsion_atom_site_label_1
_geom_torsion_atom_site_label_2
_geom_torsion_atom_site_label_3
_geom_torsion_atom_site_label_4
_geom_torsion
P1 C44 C49 C48 176.9(5)
P1 C44 C45 C46 -177.0(4)
P1 C38 C39 C40 178.9(4)
P1 C38 C43 C42 -177.8(4)
P3 C14 C15 C16 -167.6(5)
P3 C14 C19 C18 167.5(5)
P3 C8 C13 C12 -176.3(4)
P3 C8 C9 C10 175.8(4)
P3 C2 C7 C6 -176.9(4)
P3 C2 C3 C4 176.5(4)
P2 C26 C27 C28 -177.7(4)
P2 C26 C31 C30 178.8(4)
P2 C32 C33 C34 -177.6(6)
P2 C32 C37 C36 178.3(5)
P2 C20 C25 C24 -177.0(4)
P2 C20 C21 C22 176.6(4)
F8 C52 S3 O7 -55.0(5)
F8 C52 S3 O9 65.2(5)
F8 C52 S3 O8 -174.1(5)
F7 C52 S3 O7 66.6(6)
F7 C52 S3 O9 -173.2(6)
F7 C52 S3 O8 -52.5(7)
F9 C52 S3 O7 -173.9(5)
F9 C52 S3 O9 -53.8(5)
F9 C52 S3 O8 67.0(5)
O5 S2 C51 F6 74.4(4)
O5 S2 C51 F5 -46.8(4)
O5 S2 C51 F4 -166.8(4)
O6 S2 C51 F6 -165.4(4)
O6 S2 C51 F5 73.4(4)
O6 S2 C51 F4 -46.6(5)
O4 S2 C51 F6 -45.6(5)
O4 S2 C51 F5 -166.8(4)
O4 S2 C51 F4 73.2(4)
O1 S1 C50 F1 -51.0(5)
O1 S1 C50 F2 69.5(5)
O1 S1 C50 F3 -173.4(5)
O1 P1 C1 P3 69.2(3)
O1 P1 C1 P2 -110.3(3)
O1 P1 C44 C49 16.1(5)
O1 P1 C44 C45 -168.0(4)
O1 P1 C38 C39 -145.8(4)
O1 P1 C38 C43 31.5(5)
O2 S1 O1 P1 -27.3(5)
O2 S1 C50 F1 -165.8(4)
O2 S1 C50 F2 -45.2(6)
O2 S1 C50 F3 71.9(5)
O3 S1 O1 P1 110.1(4)
O3 S1 C50 F1 60.4(5)
O3 S1 C50 F2 -179.0(5)
O3 S1 C50 F3 -61.9(5)
C50 S1 O1 P1 -141.5(4)
C1 P1 O1 S1 -179.3(4)
C1 P1 C44 C49 132.7(5)
C1 P1 C44 C45 -51.3(5)
C1 P1 C38 C39 98.8(5)
C1 P1 C38 C43 -84.0(5)
C1 P3 C14 C15 177.7(4)
C1 P3 C14 C19 11.7(5)
C1 P3 C8 C13 -54.1(5)
C1 P3 C8 C9 129.2(4)
C1 P3 C2 C7 -83.3(5)
C1 P3 C2 C3 102.6(5)
C1 P2 C26 C27 -55.7(5)
C1 P2 C26 C31 126.6(4)
C1 P2 C32 C33 169.2(5)
C1 P2 C32 C37 -8.2(7)
C1 P2 C20 C25 -83.0(5)
C1 P2 C20 C21 101.4(5)
C14 P3 C1 P1 -105.6(3)
C14 P3 C1 P2 73.9(3)
C14 P3 C8 C13 178.8(4)
C14 P3 C8 C9 2.1(5)
C14 P3 C2 C7 38.2(5)
C14 P3 C2 C3 -135.9(5)
C14 C15 C16 C17 0.0(10)
C14 C19 C18 C17 -0.7(10)
C15 C14 C19 C18 0.9(8)
C15 C16 C17 C18 0.2(10)
C16 C17 C18 C19 0.1(10)
C44 P1 O1 S1 -57.1(4)
C44 P1 C1 P3 -49.6(4)
C44 P1 C1 P2 130.9(3)
C44 P1 C38 C39 -29.7(5)
C44 P1 C38 C43 147.6(4)
C44 C49 C48 C47 0.2(9)
C49 C44 C45 C46 -0.8(8)
C49 C48 C47 C46 -1.7(9)
C48 C47 C46 C45 1.9(8)
C47 C46 C45 C44 -0.7(8)
C45 C44 C49 C48 1.0(8)
C8 P3 C1 P1 129.1(3)
C8 P3 C1 P2 -51.4(4)
C8 P3 C14 C15 -56.8(5)
C8 P3 C14 C19 137.3(5)
C8 P3 C2 C7 154.3(4)
C8 P3 C2 C3 -19.8(5)
C8 C13 C12 C11 0.5(8)
C13 C8 C9 C10 -0.9(8)
C13 C12 C11 C10 -0.9(8)
C12 C11 C10 C9 0.5(8)
C11 C10 C9 C8 0.4(8)
C9 C8 C13 C12 0.4(7)
C2 P3 C1 P1 8.4(4)
C2 P3 C1 P2 -172.2(3)
C2 P3 C14 C15 57.3(5)
C2 P3 C14 C19 -108.6(5)
C2 P3 C8 C13 69.1(4)
C2 P3 C8 C9 -107.6(4)
C2 C7 C6 C5 2.3(9)
C7 C2 C3 C4 2.5(8)
C7 C6 C5 C4 -1.7(10)
C6 C5 C4 C3 1.5(10)
C5 C4 C3 C2 -1.9(9)
C3 C2 C7 C6 -2.6(8)
C19 C14 C15 C16 -0.6(9)
C26 P2 C1 P1 -47.7(4)
C26 P2 C1 P3 132.8(3)
C26 P2 C32 C33 -67.3(6)
C26 P2 C32 C37 115.3(5)
C26 P2 C20 C25 154.8(4)
C26 P2 C20 C21 -20.8(5)
C26 C27 C28 C29 -1.0(8)
C27 C26 C31 C30 1.2(8)
C27 C28 C29 C30 0.9(9)
C28 C29 C30 C31 0.3(9)
C29 C30 C31 C26 -1.3(9)
C31 C26 C27 C28 0.0(8)
C32 P2 C1 P1 74.4(4)
C32 P2 C1 P3 -105.0(4)
C32 P2 C26 C27 178.3(4)
C32 P2 C26 C31 0.6(5)
C32 P2 C20 C25 40.5(5)
C32 P2 C20 C21 -135.1(5)
C32 C33 C34 C35 -1.6(12)
C33 C32 C37 C36 0.9(10)
C33 C34 C35 C36 2.3(13)
C34 C35 C36 C37 -1.5(12)
C35 C36 C37 C32 -0.1(11)
C37 C32 C33 C34 0.0(10)
C20 P2 C1 P1 -169.1(3)
C20 P2 C1 P3 11.5(4)
C20 P2 C26 C27 67.3(5)
C20 P2 C26 C31 -110.3(4)
C20 P2 C32 C33 47.7(6)
C20 P2 C32 C37 -129.7(6)
C20 C25 C24 C23 1.2(9)
C25 C20 C21 C22 1.0(8)
C25 C24 C23 C22 -0.8(10)
C24 C23 C22 C21 0.5(10)
C23 C22 C21 C20 -0.6(9)
C21 C20 C25 C24 -1.3(8)
C38 P1 O1 S1 58.4(4)
C38 P1 C1 P3 -174.9(3)
C38 P1 C1 P2 5.6(4)
C38 P1 C44 C49 -98.0(5)
C38 P1 C44 C45 77.9(4)
C38 C39 C40 C41 -1.7(8)
C39 C38 C43 C42 -0.5(8)
C39 C40 C41 C42 0.6(8)
C40 C41 C42 C43 0.6(9)
C41 C42 C43 C38 -0.6(9)
C43 C38 C39 C40 1.7(8)
